data_7109058
loop_
_publ_author_name
'Ravi Kiran Chinnagolla'
'Sandeep Pimparkar'
'Masilamani Jeganmohan'

_publ_section_title
;
 Ruthenium-catalyzed intramolecular selective halogenation of
 O-methylbenzohydroximoyl halides: a new route to halogenated aromatic
 nitriles
;
_journal_name_full Chem.Commun.
_journal_page_first 3146
_journal_paper_doi 10.1039/c3cc41124a
_journal_volume 49
_journal_year 2013
_chemical_formula_moiety 'C8 H4 Cl N O2'
_chemical_formula_sum 'C8 H4 Cl N O2'
_chemical_formula_weight 181.57
_chemical_name_systematic
;
?
;
_space_group_IT_number 14
_symmetry_cell_setting monoclinic
_symmetry_space_group_name_Hall '-P 2yn'
_symmetry_space_group_name_H-M 'P 1 21/n 1'
_atom_sites_solution_hydrogens geom
_atom_sites_solution_primary direct
_atom_sites_solution_secondary difmap
_audit_creation_method SHELXL-97
_cell_angle_alpha 90.00
_cell_angle_beta 99.168(4)
_cell_angle_gamma 90.00
_cell_formula_units_Z 4
_cell_length_a 12.337(3)
_cell_length_b 3.8023(10)
_cell_length_c 15.603(4)
_cell_measurement_reflns_used 5115
_cell_measurement_temperature 150(2)
_cell_measurement_theta_max 28.35
_cell_measurement_theta_min 3.35
_cell_volume 722.6(3)
_computing_cell_refinement 'Bruker SAINT'
_computing_data_collection 'Bruker APEX2'
_computing_data_reduction 'Bruker SAINT'
_computing_molecular_graphics 'Bruker SHELXTL'
_computing_publication_material 'Bruker SHELXTL'
_computing_structure_refinement 'SHELXL-97 (Sheldrick, 2008)'
_computing_structure_solution 'SHELXS-97 (Sheldrick, 2008)'
_diffrn_ambient_temperature 150(2)
_diffrn_measured_fraction_theta_full 0.987
_diffrn_measured_fraction_theta_max 0.987
_diffrn_measurement_device_type 'Bruker APEX-II CCD'
_diffrn_measurement_method '\f and \w scans'
_diffrn_radiation_monochromator graphite
_diffrn_radiation_source 'fine-focus sealed tube'
_diffrn_radiation_type MoK\a
_diffrn_radiation_wavelength 0.71073
_diffrn_reflns_av_R_equivalents 0.0263
_diffrn_reflns_av_sigmaI/netI 0.0217
_diffrn_reflns_limit_h_max 16
_diffrn_reflns_limit_h_min -15
_diffrn_reflns_limit_k_max 5
_diffrn_reflns_limit_k_min -4
_diffrn_reflns_limit_l_max 20
_diffrn_reflns_limit_l_min -20
_diffrn_reflns_number 7021
_diffrn_reflns_theta_full 28.41
_diffrn_reflns_theta_max 28.41
_diffrn_reflns_theta_min 1.96
_exptl_absorpt_coefficient_mu 0.474
_exptl_absorpt_correction_T_max 0.927
_exptl_absorpt_correction_T_min 0.834
_exptl_absorpt_correction_type multi-scan
_exptl_crystal_colour COLORLESS
_exptl_crystal_density_diffrn 1.669
_exptl_crystal_density_method 'not measured'
_exptl_crystal_description BLOCK
_exptl_crystal_F_000 368
_exptl_crystal_size_max 0.490
_exptl_crystal_size_mid 0.320
_exptl_crystal_size_min 0.160
_refine_diff_density_max 0.352
_refine_diff_density_min -0.227
_refine_diff_density_rms 0.051
_refine_ls_extinction_coef 0.006(3)
_refine_ls_extinction_expression Fc^*^=kFc[1+0.001xFc^2^\l^3^/sin(2\q)]^-1/4^
_refine_ls_extinction_method SHELXL
_refine_ls_goodness_of_fit_ref 1.075
_refine_ls_hydrogen_treatment constr
_refine_ls_matrix_type full
_refine_ls_number_parameters 110
_refine_ls_number_reflns 1788
_refine_ls_number_restraints 0
_refine_ls_restrained_S_all 1.075
_refine_ls_R_factor_all 0.0275
_refine_ls_R_factor_gt 0.0262
_refine_ls_shift/su_max 0.001
_refine_ls_shift/su_mean 0.000
_refine_ls_structure_factor_coef Fsqd
_refine_ls_weighting_details 'calc w=1/[\s^2^(Fo^2^)+(0.0352P)^2^+0.3486P] where P=(Fo^2^+2Fc^2^)/3'
_refine_ls_weighting_scheme calc
_refine_ls_wR_factor_gt 0.0719
_refine_ls_wR_factor_ref 0.0729
_reflns_number_gt 1690
_reflns_number_total 1788
_reflns_threshold_expression >2sigma(I)
_cod_data_source_file c3cc41124a.txt
_cod_data_source_block tr1
_cod_original_sg_symbol_H-M P2(1)/n
_cod_database_code 7109058

loop_
_symmetry_equiv_pos_as_xyz
'x, y, z'
'-x+1/2, y+1/2, -z+1/2'
'-x, -y, -z'
'x-1/2, -y-1/2, z-1/2'

loop_
_atom_site_label
_atom_site_type_symbol
_atom_site_fract_x
_atom_site_fract_y
_atom_site_fract_z
_atom_site_U_iso_or_equiv
_atom_site_adp_type
_atom_site_occupancy
_atom_site_symmetry_multiplicity
_atom_site_calc_flag
_atom_site_refinement_flags
Cl1 Cl 0.75907(2) 0.13514(8) 1.161819(16) 0.02125(11) Uani 1 1 d .
O1 O 0.64181(7) -0.0244(3) 0.78740(5) 0.0241(2) Uani 1 1 d .
O2 O 0.52038(7) 0.2686(3) 0.86237(5) 0.0228(2) Uani 1 1 d .
N1 N 0.98860(9) -0.3081(3) 1.09453(7) 0.0240(2) Uani 1 1 d .
C1 C 0.53405(10) 0.1275(4) 0.77871(8) 0.0228(3) Uani 1 1 d .
H1 H 0.4787 -0.0501 0.7605 0.027 Uiso 1 1 calc R
H2 H 0.5264 0.3131 0.7355 0.027 Uiso 1 1 calc R
C2 C 0.68387(9) -0.0118(3) 0.87411(7) 0.0163(2) Uani 1 1 d .
C3 C 0.78289(9) -0.1375(3) 0.91535(7) 0.0163(2) Uani 1 1 d .
H3 H 0.8322 -0.2498 0.8852 0.020 Uiso 1 1 calc R
C4 C 0.80596(9) -0.0869(3) 1.00623(7) 0.0148(2) Uani 1 1 d .
C5 C 0.90827(9) -0.2108(3) 1.05465(7) 0.0173(2) Uani 1 1 d .
C6 C 0.73012(9) 0.0794(3) 1.05041(7) 0.0149(2) Uani 1 1 d .
C7 C 0.62963(9) 0.2069(3) 1.00734(7) 0.0161(2) Uani 1 1 d .
H4 H 0.5792 0.3175 1.0367 0.019 Uiso 1 1 calc R
C8 C 0.61013(9) 0.1586(3) 0.91903(7) 0.0161(2) Uani 1 1 d .

loop_
_atom_site_aniso_label
_atom_site_aniso_U_11
_atom_site_aniso_U_22
_atom_site_aniso_U_33
_atom_site_aniso_U_23
_atom_site_aniso_U_13
_atom_site_aniso_U_12
Cl1 0.02498(17) 0.02612(19) 0.01228(15) -0.00192(10) 0.00180(10) -0.00065(11)
O1 0.0194(4) 0.0387(6) 0.0130(4) -0.0032(4) -0.0009(3) 0.0066(4)
O2 0.0183(4) 0.0331(5) 0.0157(4) -0.0016(4) -0.0014(3) 0.0078(4)
N1 0.0209(5) 0.0294(6) 0.0211(5) 0.0039(4) 0.0016(4) 0.0018(4)
C1 0.0225(6) 0.0282(7) 0.0163(5) -0.0021(4) -0.0016(4) 0.0060(5)
C2 0.0176(5) 0.0188(6) 0.0124(5) -0.0012(4) 0.0022(4) -0.0017(4)
C3 0.0157(5) 0.0184(6) 0.0156(5) -0.0011(4) 0.0044(4) -0.0002(4)
C4 0.0136(5) 0.0149(5) 0.0156(5) 0.0015(4) 0.0010(4) -0.0015(4)
C5 0.0185(5) 0.0181(6) 0.0155(5) 0.0007(4) 0.0034(4) -0.0024(4)
C6 0.0176(5) 0.0149(5) 0.0122(4) -0.0002(4) 0.0019(4) -0.0031(4)
C7 0.0163(5) 0.0161(5) 0.0164(5) -0.0009(4) 0.0040(4) 0.0002(4)
C8 0.0141(5) 0.0167(6) 0.0169(5) 0.0009(4) 0.0007(4) 0.0003(4)

loop_
_atom_type_symbol
_atom_type_description
_atom_type_scat_dispersion_real
_atom_type_scat_dispersion_imag
_atom_type_scat_source
C C 0.0033 0.0016 'International Tables Vol C Tables 4.2.6.8 and 6.1.1.4'
H H 0.0000 0.0000 'International Tables Vol C Tables 4.2.6.8 and 6.1.1.4'
N N 0.0061 0.0033 'International Tables Vol C Tables 4.2.6.8 and 6.1.1.4'
O O 0.0106 0.0060 'International Tables Vol C Tables 4.2.6.8 and 6.1.1.4'
Cl Cl 0.1484 0.1585 'International Tables Vol C Tables 4.2.6.8 and 6.1.1.4'

loop_
_geom_angle_atom_site_label_1
_geom_angle_atom_site_label_2
_geom_angle_atom_site_label_3
_geom_angle
C2 O1 C1 106.16(9)
C8 O2 C1 105.74(9)
O1 C1 O2 107.67(9)
O1 C1 H1 110.2
O2 C1 H1 110.2
O1 C1 H2 110.2
O2 C1 H2 110.2
H1 C1 H2 108.5
O1 C2 C3 128.26(10)
O1 C2 C8 109.75(10)
C3 C2 C8 121.98(10)
C2 C3 C4 116.39(10)
C2 C3 H3 121.8
C4 C3 H3 121.8
C6 C4 C3 120.81(10)
C6 C4 C5 119.18(10)
C3 C4 C5 120.01(10)
N1 C5 C4 178.65(12)
C4 C6 C7 122.07(10)
C4 C6 Cl1 120.21(8)
C7 C6 Cl1 117.72(8)
C8 C7 C6 115.84(10)
C8 C7 H4 122.1
C6 C7 H4 122.1
O2 C8 C7 127.04(10)
O2 C8 C2 110.07(10)
C7 C8 C2 122.88(10)

loop_
_geom_bond_atom_site_label_1
_geom_bond_atom_site_label_2
_geom_bond_distance
Cl1 C6 1.7310(12)
O1 C2 1.3706(13)
O1 C1 1.4360(15)
O2 C8 1.3677(13)
O2 C1 1.4458(15)
N1 C5 1.1445(15)
C1 H1 0.9700
C1 H2 0.9700
C2 C3 1.3728(15)
C2 C8 1.3936(16)
C3 C4 1.4142(15)
C3 H3 0.9300
C4 C6 1.3986(16)
C4 C5 1.4429(15)
C6 C7 1.3994(15)
C7 C8 1.3728(16)
C7 H4 0.9300

loop_
_geom_torsion_atom_site_label_1
_geom_torsion_atom_site_label_2
_geom_torsion_atom_site_label_3
_geom_torsion_atom_site_label_4
_geom_torsion
C2 O1 C1 O2 6.95(13)
C8 O2 C1 O1 -7.93(13)
C1 O1 C2 C3 177.30(12)
C1 O1 C2 C8 -3.37(14)
O1 C2 C3 C4 179.66(11)
C8 C2 C3 C4 0.40(17)
C2 C3 C4 C6 0.70(17)
C2 C3 C4 C5 -179.94(11)
C6 C4 C5 N1 13(6)
C3 C4 C5 N1 -166(6)
C3 C4 C6 C7 -0.92(18)
C5 C4 C6 C7 179.72(11)
C3 C4 C6 Cl1 179.34(8)
C5 C4 C6 Cl1 -0.02(15)
C4 C6 C7 C8 -0.01(17)
Cl1 C6 C7 C8 179.74(9)
C1 O2 C8 C7 -175.03(12)
C1 O2 C8 C2 5.96(13)
C6 C7 C8 O2 -177.76(11)
C6 C7 C8 C2 1.14(18)
O1 C2 C8 O2 -1.71(14)
C3 C2 C8 O2 177.68(11)
O1 C2 C8 C7 179.23(11)
C3 C2 C8 C7 -1.39(19)
